data_4102128
loop_
_publ_author_name
'Bo Qian'
'Shengmei Guo'
'Jianping Shao'
'Qiming Zhu'
'Lei Yang'
'Chungu Xia'
'Hanmin Huang'

_publ_section_title
;
 Palladium-Catalyzed Benzylic Addition of 2-Methyl Azaarenes to N-Sulfonyl
 Aldimines via C-H Bond Activation
;
_journal_name_full 'Journal of the American Chemical Society'
_journal_page_first 3650
_journal_page_last 3651
_journal_paper_doi 10.1021/ja910104n
_journal_volume 132
_journal_year 2010
_chemical_formula_sum 'C24 H22 N2 O2 S'
_chemical_formula_weight 402.50
_chemical_name_systematic
; 
 ? 
;
_space_group_IT_number 14
_symmetry_cell_setting monoclinic
_symmetry_space_group_name_Hall '-P 2ybc'
_symmetry_space_group_name_H-M 'P 1 21/c 1'
_atom_sites_solution_hydrogens geom
_atom_sites_solution_primary direct
_atom_sites_solution_secondary difmap
_audit_creation_method SHELXL-97
_cell_angle_alpha 90.00
_cell_angle_beta 101.249(5)
_cell_angle_gamma 90.00
_cell_formula_units_Z 4
_cell_length_a 10.209(3)
_cell_length_b 13.820(4)
_cell_length_c 14.469(4)
_cell_measurement_reflns_used 1097
_cell_measurement_temperature 296(2)
_cell_measurement_theta_max 19.76
_cell_measurement_theta_min 2.51
_cell_volume 2002.2(10)
_computing_cell_refinement 'Bruker SAINT'
_computing_data_collection 'Bruker APEX2'
_computing_data_reduction 'Bruker SAINT'
_computing_molecular_graphics 'Bruker SHELXTL'
_computing_publication_material 'Bruker SHELXTL'
_computing_structure_refinement 'SHELXL-97 (Sheldrick, 2008)'
_computing_structure_solution 'SHELXS-97 (Sheldrick, 2008)'
_diffrn_ambient_temperature 296(2)
_diffrn_measured_fraction_theta_full 0.997
_diffrn_measured_fraction_theta_max 0.997
_diffrn_measurement_device_type 'Bruker APEX-II CCD'
_diffrn_measurement_method '\f and \w scans'
_diffrn_radiation_monochromator graphite
_diffrn_radiation_source 'fine-focus sealed tube'
_diffrn_radiation_type MoK\a
_diffrn_radiation_wavelength 0.71073
_diffrn_reflns_av_R_equivalents 0.0961
_diffrn_reflns_av_sigmaI/netI 0.0996
_diffrn_reflns_limit_h_max 12
_diffrn_reflns_limit_h_min -12
_diffrn_reflns_limit_k_max 16
_diffrn_reflns_limit_k_min -16
_diffrn_reflns_limit_l_max 17
_diffrn_reflns_limit_l_min -15
_diffrn_reflns_number 10597
_diffrn_reflns_theta_full 25.49
_diffrn_reflns_theta_max 25.49
_diffrn_reflns_theta_min 2.06
_exptl_absorpt_coefficient_mu 0.185
_exptl_absorpt_correction_T_max 0.9657
_exptl_absorpt_correction_T_min 0.9552
_exptl_absorpt_correction_type multi-scan
_exptl_absorpt_process_details SADABS
_exptl_crystal_colour colorless
_exptl_crystal_density_diffrn 1.335
_exptl_crystal_density_method 'not measured'
_exptl_crystal_description block
_exptl_crystal_F_000 848
_exptl_crystal_size_max 0.25
_exptl_crystal_size_mid 0.22
_exptl_crystal_size_min 0.19
_refine_diff_density_max 0.266
_refine_diff_density_min -0.305
_refine_diff_density_rms 0.050
_refine_ls_extinction_method none
_refine_ls_goodness_of_fit_ref 0.972
_refine_ls_hydrogen_treatment mixed
_refine_ls_matrix_type full
_refine_ls_number_parameters 267
_refine_ls_number_reflns 3719
_refine_ls_number_restraints 0
_refine_ls_restrained_S_all 0.972
_refine_ls_R_factor_all 0.1141
_refine_ls_R_factor_gt 0.0569
_refine_ls_shift/su_max 0.000
_refine_ls_shift/su_mean 0.000
_refine_ls_structure_factor_coef Fsqd
_refine_ls_weighting_details 'calc w=1/[\s^2^(Fo^2^)+(0.0700P)^2^+0.0000P] where P=(Fo^2^+2Fc^2^)/3'
_refine_ls_weighting_scheme calc
_refine_ls_wR_factor_gt 0.1263
_refine_ls_wR_factor_ref 0.1582
_reflns_number_gt 1980
_reflns_number_total 3719
_reflns_threshold_expression >2sigma(I)
_cod_data_source_file ja910104n_si_004.cif
_cod_data_source_block p-1
_cod_database_code 4102128

loop_
_symmetry_equiv_pos_as_xyz
'x, y, z'
'-x, y+1/2, -z+1/2'
'-x, -y, -z'
'x, -y-1/2, z-1/2'

loop_
_atom_site_label
_atom_site_type_symbol
_atom_site_fract_x
_atom_site_fract_y
_atom_site_fract_z
_atom_site_U_iso_or_equiv
_atom_site_adp_type
_atom_site_occupancy
_atom_site_symmetry_multiplicity
_atom_site_calc_flag
_atom_site_refinement_flags
_atom_site_disorder_assembly
_atom_site_disorder_group
S1 S 0.26504(8) 0.66770(6) 0.50311(6) 0.0502(3) Uani 1 1 d . . .
O2 O 0.1415(2) 0.67749(17) 0.53566(16) 0.0663(7) Uani 1 1 d . . .
N1 N 0.3622(2) 0.39255(18) 0.37865(17) 0.0482(7) Uani 1 1 d . . .
N2 N 0.3435(3) 0.5762(2) 0.5538(2) 0.0494(7) Uani 1 1 d . . .
O1 O 0.3585(2) 0.74594(16) 0.51488(15) 0.0639(7) Uani 1 1 d . . .
C6 C 0.1811(3) 0.3427(2) 0.2516(2) 0.0501(8) Uani 1 1 d . . .
C10 C 0.3349(3) 0.3994(2) 0.5418(2) 0.0512(8) Uani 1 1 d . . .
H10A H 0.4314 0.4047 0.5513 0.061 Uiso 1 1 calc R . .
H10B H 0.3146 0.3431 0.5764 0.061 Uiso 1 1 calc R . .
C9 C 0.2815(3) 0.3832(2) 0.4395(2) 0.0480(8) Uani 1 1 d . . .
C23 C 0.3038(3) 0.6667(2) 0.3215(2) 0.0562(9) Uani 1 1 d . . .
H23 H 0.3865 0.6946 0.3451 0.067 Uiso 1 1 calc R . .
C18 C 0.2203(3) 0.6437(2) 0.3825(2) 0.0479(8) Uani 1 1 d . . .
C1 C 0.3135(3) 0.3729(2) 0.2857(2) 0.0475(8) Uani 1 1 d . . .
C5 C 0.1390(4) 0.3253(2) 0.1546(3) 0.0665(10) Uani 1 1 d . . .
H5 H 0.0515 0.3060 0.1316 0.080 Uiso 1 1 calc R . .
C7 C 0.0993(3) 0.3326(2) 0.3186(3) 0.0605(10) Uani 1 1 d . . .
H7 H 0.0115 0.3118 0.2997 0.073 Uiso 1 1 calc R . .
C2 C 0.3988(4) 0.3811(3) 0.2209(2) 0.0630(10) Uani 1 1 d . . .
H2 H 0.4874 0.3990 0.2422 0.076 Uiso 1 1 calc R . .
C11 C 0.2812(3) 0.4889(2) 0.5836(2) 0.0442(8) Uani 1 1 d . . .
H11 H 0.1855 0.4927 0.5567 0.053 Uiso 1 1 calc R . .
C12 C 0.2957(3) 0.4859(2) 0.6908(2) 0.0454(8) Uani 1 1 d . . .
C22 C 0.2670(4) 0.6492(3) 0.2267(2) 0.0626(10) Uani 1 1 d . . .
H22 H 0.3252 0.6654 0.1870 0.075 Uiso 1 1 calc R . .
C19 C 0.0962(3) 0.6034(3) 0.3457(2) 0.0646(10) Uani 1 1 d . . .
H19 H 0.0372 0.5885 0.3851 0.077 Uiso 1 1 calc R . .
C8 C 0.1474(3) 0.3529(2) 0.4105(3) 0.0581(9) Uani 1 1 d . . .
H8 H 0.0924 0.3471 0.4544 0.070 Uiso 1 1 calc R . .
C21 C 0.1444(4) 0.6078(2) 0.1889(2) 0.0617(10) Uani 1 1 d . . .
C17 C 0.2515(3) 0.5637(3) 0.7365(2) 0.0570(9) Uani 1 1 d . . .
H17 H 0.2118 0.6160 0.7012 0.068 Uiso 1 1 calc R . .
C4 C 0.2232(4) 0.3361(3) 0.0943(3) 0.0686(11) Uani 1 1 d . . .
H4 H 0.1934 0.3252 0.0302 0.082 Uiso 1 1 calc R . .
C16 C 0.2649(4) 0.5655(3) 0.8329(2) 0.0652(10) Uani 1 1 d . . .
H16 H 0.2345 0.6188 0.8619 0.078 Uiso 1 1 calc R . .
C3 C 0.3550(4) 0.3637(3) 0.1282(2) 0.0696(10) Uani 1 1 d . . .
H3 H 0.4133 0.3702 0.0866 0.084 Uiso 1 1 calc R . .
C13 C 0.3517(4) 0.4091(3) 0.7455(2) 0.0658(10) Uani 1 1 d . . .
H13 H 0.3807 0.3552 0.7166 0.079 Uiso 1 1 calc R . .
C20 C 0.0614(4) 0.5860(3) 0.2505(3) 0.0723(11) Uani 1 1 d . . .
H20 H -0.0214 0.5584 0.2267 0.087 Uiso 1 1 calc R . .
C24 C 0.1030(5) 0.5893(3) 0.0848(2) 0.0893(14) Uani 1 1 d . . .
H24A H 0.0325 0.5422 0.0740 0.134 Uiso 1 1 calc R . .
H24B H 0.1780 0.5654 0.0607 0.134 Uiso 1 1 calc R . .
H24C H 0.0720 0.6485 0.0532 0.134 Uiso 1 1 calc R . .
C15 C 0.3223(4) 0.4902(3) 0.8860(2) 0.0759(12) Uani 1 1 d . . .
H15 H 0.3324 0.4922 0.9512 0.091 Uiso 1 1 calc R . .
C14 C 0.3657(4) 0.4107(3) 0.8426(2) 0.0812(13) Uani 1 1 d . . .
H14 H 0.4041 0.3584 0.8785 0.097 Uiso 1 1 calc R . .
H1N H 0.416(3) 0.582(3) 0.571(2) 0.068(14) Uiso 1 1 d . . .

loop_
_atom_site_aniso_label
_atom_site_aniso_U_11
_atom_site_aniso_U_22
_atom_site_aniso_U_33
_atom_site_aniso_U_23
_atom_site_aniso_U_13
_atom_site_aniso_U_12
S1 0.0538(5) 0.0491(5) 0.0499(5) 0.0033(4) 0.0156(4) 0.0008(4)
O2 0.0582(15) 0.0773(18) 0.0715(16) 0.0056(12) 0.0326(12) 0.0177(12)
N1 0.0454(15) 0.0510(17) 0.0489(16) -0.0033(13) 0.0111(13) -0.0023(13)
N2 0.0425(17) 0.0524(18) 0.0543(17) 0.0093(13) 0.0118(14) -0.0026(14)
O1 0.0814(16) 0.0493(14) 0.0610(14) 0.0006(11) 0.0134(12) -0.0165(12)
C6 0.0477(19) 0.045(2) 0.056(2) -0.0043(16) 0.0056(17) 0.0032(15)
C10 0.0508(19) 0.054(2) 0.0514(19) 0.0021(16) 0.0165(16) 0.0040(16)
C9 0.0491(19) 0.044(2) 0.0540(19) -0.0012(15) 0.0175(16) 0.0004(15)
C23 0.0466(19) 0.073(3) 0.049(2) 0.0053(17) 0.0079(16) -0.0019(17)
C18 0.0466(19) 0.047(2) 0.0497(19) 0.0062(15) 0.0087(15) 0.0032(15)
C1 0.0446(18) 0.0443(19) 0.053(2) -0.0029(15) 0.0084(16) 0.0007(15)
C5 0.062(2) 0.056(2) 0.073(3) -0.0075(19) -0.008(2) 0.0029(18)
C7 0.0446(19) 0.055(2) 0.081(3) -0.0063(19) 0.0075(19) -0.0058(16)
C2 0.059(2) 0.074(3) 0.056(2) -0.0054(19) 0.0129(18) -0.0087(19)
C11 0.0380(16) 0.0449(19) 0.0520(19) 0.0009(15) 0.0148(14) -0.0036(14)
C12 0.0436(18) 0.048(2) 0.0483(19) 0.0024(16) 0.0177(15) -0.0029(15)
C22 0.062(2) 0.075(3) 0.053(2) 0.0073(19) 0.0166(18) 0.0049(19)
C19 0.056(2) 0.074(3) 0.063(2) 0.0075(19) 0.0085(18) -0.0113(19)
C8 0.047(2) 0.059(2) 0.073(2) -0.0011(18) 0.0220(18) -0.0010(16)
C21 0.083(3) 0.043(2) 0.052(2) 0.0020(17) -0.004(2) 0.0041(19)
C17 0.059(2) 0.062(2) 0.055(2) 0.0053(18) 0.0236(17) -0.0027(18)
C4 0.088(3) 0.067(3) 0.045(2) -0.0050(18) -0.003(2) 0.010(2)
C16 0.076(3) 0.069(3) 0.059(2) -0.006(2) 0.032(2) -0.003(2)
C3 0.082(3) 0.077(3) 0.051(2) -0.0010(19) 0.016(2) -0.003(2)
C13 0.085(3) 0.061(2) 0.056(2) 0.0043(18) 0.025(2) 0.008(2)
C20 0.072(3) 0.069(3) 0.069(3) 0.007(2) -0.003(2) -0.018(2)
C24 0.139(4) 0.064(3) 0.056(2) -0.003(2) -0.004(2) -0.005(3)
C15 0.097(3) 0.088(3) 0.047(2) 0.008(2) 0.025(2) -0.002(3)
C14 0.113(3) 0.080(3) 0.052(2) 0.014(2) 0.019(2) 0.015(2)

loop_
_atom_type_symbol
_atom_type_description
_atom_type_scat_dispersion_real
_atom_type_scat_dispersion_imag
_atom_type_scat_source
C C 0.0033 0.0016 'International Tables Vol C Tables 4.2.6.8 and 6.1.1.4'
H H 0.0000 0.0000 'International Tables Vol C Tables 4.2.6.8 and 6.1.1.4'
N N 0.0061 0.0033 'International Tables Vol C Tables 4.2.6.8 and 6.1.1.4'
O O 0.0106 0.0060 'International Tables Vol C Tables 4.2.6.8 and 6.1.1.4'
S S 0.1246 0.1234 'International Tables Vol C Tables 4.2.6.8 and 6.1.1.4'

loop_
_geom_angle_atom_site_label_1
_geom_angle_atom_site_label_2
_geom_angle_atom_site_label_3
_geom_angle
_geom_angle_site_symmetry_1
_geom_angle_site_symmetry_3
_geom_angle_publ_flag
O1 S1 O2 119.85(15) . . ?
O1 S1 N2 106.32(15) . . ?
O2 S1 N2 108.54(15) . . ?
O1 S1 C18 107.52(15) . . ?
O2 S1 C18 105.67(15) . . ?
N2 S1 C18 108.55(15) . . ?
C9 N1 C1 118.7(3) . . ?
C11 N2 S1 125.4(2) . . ?
C11 N2 H1N 117(3) . . ?
S1 N2 H1N 117(3) . . ?
C7 C6 C5 124.4(3) . . ?
C7 C6 C1 116.5(3) . . ?
C5 C6 C1 119.1(3) . . ?
C9 C10 C11 115.2(2) . . ?
C9 C10 H10A 108.5 . . ?
C11 C10 H10A 108.5 . . ?
C9 C10 H10B 108.5 . . ?
C11 C10 H10B 108.5 . . ?
H10A C10 H10B 107.5 . . ?
N1 C9 C8 121.6(3) . . ?
N1 C9 C10 119.4(3) . . ?
C8 C9 C10 119.0(3) . . ?
C22 C23 C18 121.1(3) . . ?
C22 C23 H23 119.4 . . ?
C18 C23 H23 119.4 . . ?
C23 C18 C19 118.6(3) . . ?
C23 C18 S1 121.4(2) . . ?
C19 C18 S1 120.0(3) . . ?
N1 C1 C2 119.2(3) . . ?
N1 C1 C6 122.9(3) . . ?
C2 C1 C6 117.9(3) . . ?
C4 C5 C6 121.2(3) . . ?
C4 C5 H5 119.4 . . ?
C6 C5 H5 119.4 . . ?
C8 C7 C6 120.5(3) . . ?
C8 C7 H7 119.8 . . ?
C6 C7 H7 119.8 . . ?
C3 C2 C1 121.4(3) . . ?
C3 C2 H2 119.3 . . ?
C1 C2 H2 119.3 . . ?
N2 C11 C10 109.9(2) . . ?
N2 C11 C12 111.0(2) . . ?
C10 C11 C12 114.2(2) . . ?
N2 C11 H11 107.2 . . ?
C10 C11 H11 107.2 . . ?
C12 C11 H11 107.2 . . ?
C13 C12 C17 117.5(3) . . ?
C13 C12 C11 123.4(3) . . ?
C17 C12 C11 119.2(3) . . ?
C23 C22 C21 121.1(3) . . ?
C23 C22 H22 119.5 . . ?
C21 C22 H22 119.5 . . ?
C20 C19 C18 119.4(4) . . ?
C20 C19 H19 120.3 . . ?
C18 C19 H19 120.3 . . ?
C7 C8 C9 119.8(3) . . ?
C7 C8 H8 120.1 . . ?
C9 C8 H8 120.1 . . ?
C20 C21 C22 117.2(3) . . ?
C20 C21 C24 121.5(4) . . ?
C22 C21 C24 121.3(4) . . ?
C16 C17 C12 121.4(3) . . ?
C16 C17 H17 119.3 . . ?
C12 C17 H17 119.3 . . ?
C5 C4 C3 119.8(3) . . ?
C5 C4 H4 120.1 . . ?
C3 C4 H4 120.1 . . ?
C15 C16 C17 120.5(4) . . ?
C15 C16 H16 119.8 . . ?
C17 C16 H16 119.8 . . ?
C2 C3 C4 120.6(4) . . ?
C2 C3 H3 119.7 . . ?
C4 C3 H3 119.7 . . ?
C12 C13 C14 121.3(3) . . ?
C12 C13 H13 119.4 . . ?
C14 C13 H13 119.4 . . ?
C19 C20 C21 122.6(3) . . ?
C19 C20 H20 118.7 . . ?
C21 C20 H20 118.7 . . ?
C21 C24 H24A 109.5 . . ?
C21 C24 H24B 109.5 . . ?
H24A C24 H24B 109.5 . . ?
C21 C24 H24C 109.5 . . ?
H24A C24 H24C 109.5 . . ?
H24B C24 H24C 109.5 . . ?
C16 C15 C14 119.6(3) . . ?
C16 C15 H15 120.2 . . ?
C14 C15 H15 120.2 . . ?
C15 C14 C13 119.7(4) . . ?
C15 C14 H14 120.2 . . ?
C13 C14 H14 120.2 . . ?

loop_
_geom_bond_atom_site_label_1
_geom_bond_atom_site_label_2
_geom_bond_distance
_geom_bond_site_symmetry_2
_geom_bond_publ_flag
S1 O1 1.430(2) . ?
S1 O2 1.436(2) . ?
S1 N2 1.596(3) . ?
S1 C18 1.747(3) . ?
N1 C9 1.324(4) . ?
N1 C1 1.367(4) . ?
N2 C11 1.468(4) . ?
N2 H1N 0.74(3) . ?
C6 C7 1.404(5) . ?
C6 C5 1.405(5) . ?
C6 C1 1.409(4) . ?
C10 C9 1.492(4) . ?
C10 C11 1.524(4) . ?
C10 H10A 0.9700 . ?
C10 H10B 0.9700 . ?
C9 C8 1.415(4) . ?
C23 C22 1.372(4) . ?
C23 C18 1.379(4) . ?
C23 H23 0.9300 . ?
C18 C19 1.391(4) . ?
C1 C2 1.403(4) . ?
C5 C4 1.347(5) . ?
C5 H5 0.9300 . ?
C7 C8 1.354(4) . ?
C7 H7 0.9300 . ?
C2 C3 1.350(4) . ?
C2 H2 0.9300 . ?
C11 C12 1.531(4) . ?
C11 H11 0.9800 . ?
C12 C13 1.380(4) . ?
C12 C17 1.384(4) . ?
C22 C21 1.388(5) . ?
C22 H22 0.9300 . ?
C19 C20 1.375(5) . ?
C19 H19 0.9300 . ?
C8 H8 0.9300 . ?
C21 C20 1.377(5) . ?
C21 C24 1.505(4) . ?
C17 C16 1.375(4) . ?
C17 H17 0.9300 . ?
C4 C3 1.392(5) . ?
C4 H4 0.9300 . ?
C16 C15 1.357(5) . ?
C16 H16 0.9300 . ?
C3 H3 0.9300 . ?
C13 C14 1.384(5) . ?
C13 H13 0.9300 . ?
C20 H20 0.9300 . ?
C24 H24A 0.9600 . ?
C24 H24B 0.9600 . ?
C24 H24C 0.9600 . ?
C15 C14 1.380(5) . ?
C15 H15 0.9300 . ?
C14 H14 0.9300 . ?

loop_
_geom_torsion_atom_site_label_1
_geom_torsion_atom_site_label_2
_geom_torsion_atom_site_label_3
_geom_torsion_atom_site_label_4
_geom_torsion
_geom_torsion_site_symmetry_1
_geom_torsion_site_symmetry_2
_geom_torsion_site_symmetry_3
_geom_torsion_site_symmetry_4
_geom_torsion_publ_flag
O1 S1 N2 C11 161.4(2) . . . . ?
O2 S1 N2 C11 31.2(3) . . . . ?
C18 S1 N2 C11 -83.2(3) . . . . ?
C1 N1 C9 C8 0.4(5) . . . . ?
C1 N1 C9 C10 176.9(2) . . . . ?
C11 C10 C9 N1 111.9(3) . . . . ?
C11 C10 C9 C8 -71.5(4) . . . . ?
C22 C23 C18 C19 -1.0(5) . . . . ?
C22 C23 C18 S1 -178.8(3) . . . . ?
O1 S1 C18 C23 25.1(3) . . . . ?
O2 S1 C18 C23 154.2(3) . . . . ?
N2 S1 C18 C23 -89.6(3) . . . . ?
O1 S1 C18 C19 -152.7(3) . . . . ?
O2 S1 C18 C19 -23.6(3) . . . . ?
N2 S1 C18 C19 92.7(3) . . . . ?
C9 N1 C1 C2 -179.0(3) . . . . ?
C9 N1 C1 C6 -0.2(5) . . . . ?
C7 C6 C1 N1 -0.4(5) . . . . ?
C5 C6 C1 N1 179.2(3) . . . . ?
C7 C6 C1 C2 178.3(3) . . . . ?
C5 C6 C1 C2 -2.1(5) . . . . ?
C7 C6 C5 C4 -179.8(3) . . . . ?
C1 C6 C5 C4 0.7(5) . . . . ?
C5 C6 C7 C8 -178.5(3) . . . . ?
C1 C6 C7 C8 1.0(5) . . . . ?
N1 C1 C2 C3 -179.1(3) . . . . ?
C6 C1 C2 C3 2.0(5) . . . . ?
S1 N2 C11 C10 126.0(3) . . . . ?
S1 N2 C11 C12 -106.8(3) . . . . ?
C9 C10 C11 N2 -75.2(3) . . . . ?
C9 C10 C11 C12 159.3(3) . . . . ?
N2 C11 C12 C13 -125.2(3) . . . . ?
C10 C11 C12 C13 -0.4(4) . . . . ?
N2 C11 C12 C17 54.5(4) . . . . ?
C10 C11 C12 C17 179.4(3) . . . . ?
C18 C23 C22 C21 0.1(5) . . . . ?
C23 C18 C19 C20 1.3(5) . . . . ?
S1 C18 C19 C20 179.2(3) . . . . ?
C6 C7 C8 C9 -1.0(5) . . . . ?
N1 C9 C8 C7 0.2(5) . . . . ?
C10 C9 C8 C7 -176.3(3) . . . . ?
C23 C22 C21 C20 0.6(5) . . . . ?
C23 C22 C21 C24 179.5(3) . . . . ?
C13 C12 C17 C16 1.2(5) . . . . ?
C11 C12 C17 C16 -178.5(3) . . . . ?
C6 C5 C4 C3 0.9(6) . . . . ?
C12 C17 C16 C15 -0.1(5) . . . . ?
C1 C2 C3 C4 -0.5(6) . . . . ?
C5 C4 C3 C2 -1.0(6) . . . . ?
C17 C12 C13 C14 -1.3(5) . . . . ?
C11 C12 C13 C14 178.4(3) . . . . ?
C18 C19 C20 C21 -0.7(6) . . . . ?
C22 C21 C20 C19 -0.2(6) . . . . ?
C24 C21 C20 C19 -179.1(3) . . . . ?
C17 C16 C15 C14 -0.9(6) . . . . ?
C16 C15 C14 C13 0.8(6) . . . . ?
C12 C13 C14 C15 0.3(6) . . . . ?
